data_2103060
loop_
_publ_author_name
'Wardell, Solange M. S. V.'
'de Souza, Marcus V. N.'
'Vasconcelos, Thatyana R. A.'
'Ferreira, Marcelle de L.'
'Wardell, James L.'
'Low, John N.'
'Glidewell, Christopher'

_publ_section_title
;
 Patterns of hydrogen bonding in mono- and di-substituted
 <i>N</i>-arylpyrazinecarboxamides
;
_journal_coeditor_code BM5049
_journal_issue 1
_journal_name_full 'Acta Crystallographica Section B'
_journal_page_first 84
_journal_page_last 100
_journal_paper_doi 10.1107/S0108768107051804
_journal_volume 64
_journal_year 2008
_chemical_formula_moiety 'C11 H8 Cl N3 O'
_chemical_formula_sum 'C11 H8 Cl N3 O'
_chemical_formula_weight 233.65
_chemical_name_systematic
;
N-(3-chlorophenyl)pyrazinecarboxamide
;
_space_group_IT_number 14
_symmetry_cell_setting monoclinic
_symmetry_space_group_name_Hall '-P 2yn'
_symmetry_space_group_name_H-M 'P 1 21/n 1'
_atom_sites_solution_hydrogens geom
_atom_sites_solution_primary direct
_atom_sites_solution_secondary difmap
_cell_angle_alpha 90.00
_cell_angle_beta 92.026(2)
_cell_angle_gamma 90.00
_cell_formula_units_Z 8
_cell_length_a 9.9121(3)
_cell_length_b 10.9457(3)
_cell_length_c 18.6827(4)
_cell_measurement_reflns_used 4631
_cell_measurement_temperature 120(2)
_cell_measurement_theta_max 28.45
_cell_measurement_theta_min 3.01
_cell_volume 2025.71(9)
_computing_cell_refinement 'DENZO (Otwinowski & Minor, 1997) & COLLECT'
_computing_data_collection 'COLLECT (Hooft, 1999)'
_computing_data_reduction 'DENZO & COLLECT'
_computing_molecular_graphics 'PLATON (Spek, 2003)'
_computing_publication_material 'SHELXL-97 & PRPKAPPA (Ferguson, 1999)'
_computing_structure_refinement 'OSCAIL and SHELXL-97 (Sheldrick, 1997)'
_computing_structure_solution 'OSCAIL (McArdle, 2003) & SHELXS-97 (Sheldrick, 1997)'
_diffrn_ambient_temperature 120(2)
_diffrn_detector_area_resol_mean 9.091
_diffrn_measured_fraction_theta_full 0.998
_diffrn_measured_fraction_theta_max 0.905
_diffrn_measurement_device_type 'Bruker-Nonius KappaCCD'
_diffrn_measurement_method '\f & \w scans'
_diffrn_radiation_monochromator graphite
_diffrn_radiation_source 'Bruker-Nonius FR591 rotating anode'
_diffrn_radiation_type 'Mo K\a'
_diffrn_radiation_wavelength 0.71073
_diffrn_reflns_av_R_equivalents 0.0448
_diffrn_reflns_av_sigmaI/netI 0.0427
_diffrn_reflns_limit_h_max 12
_diffrn_reflns_limit_h_min -12
_diffrn_reflns_limit_k_max 14
_diffrn_reflns_limit_k_min -14
_diffrn_reflns_limit_l_max 24
_diffrn_reflns_limit_l_min -24
_diffrn_reflns_number 24690
_diffrn_reflns_theta_full 25.00
_diffrn_reflns_theta_max 28.45
_diffrn_reflns_theta_min 3.01
_diffrn_standards_decay_% 0
_diffrn_standards_number 0
_exptl_absorpt_coefficient_mu 0.356
_exptl_absorpt_correction_T_max 0.952
_exptl_absorpt_correction_T_min 0.826
_exptl_absorpt_correction_type multi-scan
_exptl_absorpt_process_details 'SADABS 2.10 (Sheldrick, 2003)'
_exptl_crystal_colour colourless
_exptl_crystal_density_diffrn 1.532
_exptl_crystal_density_method 'not measured'
_exptl_crystal_description block
_exptl_crystal_F_000 960
_exptl_crystal_size_max 0.56
_exptl_crystal_size_mid 0.38
_exptl_crystal_size_min 0.14
_refine_diff_density_max 0.250
_refine_diff_density_min -0.385
_refine_ls_extinction_method none
_refine_ls_goodness_of_fit_ref 1.042
_refine_ls_hydrogen_treatment constr
_refine_ls_matrix_type full
_refine_ls_number_parameters 289
_refine_ls_number_reflns 4631
_refine_ls_number_restraints 0
_refine_ls_restrained_S_all 1.042
_refine_ls_R_factor_all 0.0613
_refine_ls_R_factor_gt 0.0364
_refine_ls_shift/su_max 0.001
_refine_ls_shift/su_mean 0.000
_refine_ls_structure_factor_coef Fsqd
_refine_ls_weighting_details 'w=1/[\s^2^(Fo^2^)+(0.0476P)^2^+0.3443P] where P=(Fo^2^+2Fc^2^)/3'
_refine_ls_weighting_scheme calc
_refine_ls_wR_factor_gt 0.0840
_refine_ls_wR_factor_ref 0.0934
_reflns_number_gt 3461
_reflns_number_total 4631
_reflns_threshold_expression I>2\s(I)
_cod_data_source_file bm5049.cif
_cod_data_source_block XII
_cod_depositor_comments
;
The following automatic conversions were performed:
'_exptl_absorpt_correction_type' value 'Multi-scan' changed to
'multi-scan' according to
'/home/saulius/struct/CIF-dictionaries/cif_core.dic' dictionary named
'cif_core.dic' version 2.4.1 from 2010-06-29.

Automatic conversion script
Id: cif_fix_enum 1527 2010-12-29 10:47:43Z saulius 

The following automatic conversions were performed:

'_exptl_absorpt_correction_type' value 'Multi-scan' changed to
'multi-scan' according to
/home/saulius/struct/CIF-dictionaries/cif_core.dic dictionary named
'cif_core.dic' version 2.4.1 from 2010-06-29.

Automatic conversion script
Id: cif_fix_values 1715 2011-07-08 13:25:40Z adriana 
;
_cod_original_sg_symbol_H-M 'P 21/n'
_cod_database_code 2103060

loop_
_symmetry_equiv_pos_as_xyz
'x, y, z'
'-x+1/2, y+1/2, -z+1/2'
'-x, -y, -z'
'x+1/2, -y-1/2, z+1/2'

loop_
_atom_site_type_symbol
_atom_site_label
_atom_site_fract_x
_atom_site_fract_y
_atom_site_fract_z
_atom_site_U_iso_or_equiv
_atom_site_adp_type
_atom_site_calc_flag
_atom_site_refinement_flags
_atom_site_occupancy
N N11 0.68520(14) 0.03418(12) 0.44994(7) 0.0214(3) Uani d . 1
C C12 0.60813(16) 0.13419(15) 0.44557(8) 0.0168(3) Uani d . 1
C C13 0.63979(17) 0.24180(15) 0.47961(8) 0.0202(4) Uani d . 1
N N14 0.75021(14) 0.25353(13) 0.51821(7) 0.0226(3) Uani d . 1
C C15 0.82725(17) 0.15421(15) 0.52195(9) 0.0219(4) Uani d . 1
C C16 0.79528(17) 0.04560(16) 0.48870(9) 0.0234(4) Uani d . 1
C C17 0.48353(17) 0.12885(15) 0.40215(8) 0.0186(4) Uani d . 1
O O17 0.41490(12) 0.22066(10) 0.39422(6) 0.0264(3) Uani d . 1
N N117 0.45644(13) 0.01748(12) 0.37446(7) 0.0184(3) Uani d . 1
C C111 0.34421(16) -0.01228(14) 0.33304(8) 0.0171(3) Uani d . 1
C C112 0.22190(16) 0.04940(15) 0.34182(8) 0.0187(4) Uani d . 1
C C113 0.11576(16) 0.01290(15) 0.30065(8) 0.0201(4) Uani d . 1
Cl Cl11 -0.03790(4) 0.08933(4) 0.31289(2) 0.03134(13) Uani d . 1
C C114 0.12680(17) -0.08113(15) 0.25119(8) 0.0219(4) Uani d . 1
C C115 0.24900(18) -0.14168(15) 0.24370(9) 0.0222(4) Uani d . 1
C C116 0.35748(17) -0.10832(15) 0.28444(8) 0.0189(4) Uani d . 1
N N21 0.64872(13) 0.53564(12) 0.45662(7) 0.0187(3) Uani d . 1
C C22 0.71960(16) 0.63832(15) 0.46389(8) 0.0176(3) Uani d . 1
C C23 0.69223(17) 0.74304(15) 0.42529(9) 0.0228(4) Uani d . 1
N N24 0.59012(14) 0.74892(13) 0.38048(7) 0.0246(3) Uani d . 1
C C25 0.51974(17) 0.64604(16) 0.37338(8) 0.0221(4) Uani d . 1
C C26 0.54907(16) 0.53989(15) 0.41006(8) 0.0202(4) Uani d . 1
C C27 0.83076(16) 0.64210(15) 0.51698(8) 0.0181(4) Uani d . 1
O O27 0.89224(11) 0.73743(10) 0.52635(6) 0.0245(3) Uani d . 1
N N217 0.85269(13) 0.53503(12) 0.55113(7) 0.0191(3) Uani d . 1
C C211 0.94885(16) 0.51168(15) 0.60367(8) 0.0174(3) Uani d . 1
C C212 1.04908(16) 0.59501(15) 0.62050(8) 0.0175(3) Uani d . 1
C C213 1.13894(16) 0.56285(15) 0.67256(8) 0.0193(4) Uani d . 1
Cl Cl21 1.26248(4) 0.66851(4) 0.69513(2) 0.02533(12) Uani d . 1
C C214 1.13449(17) 0.45166(16) 0.70729(9) 0.0228(4) Uani d . 1
C C215 1.03399(18) 0.37054(17) 0.68973(9) 0.0263(4) Uani d . 1
C C216 0.94081(17) 0.39971(15) 0.63882(9) 0.0223(4) Uani d . 1
H H13 0.5796 0.3091 0.4748 0.024 Uiso calc R 1
H H15 0.9097 0.1586 0.5494 0.026 Uiso calc R 1
H H16 0.8548 -0.0221 0.4942 0.028 Uiso calc R 1
H H117 0.5171 -0.0392 0.3792 0.022 Uiso d R 1
H H112 0.2145 0.1141 0.3754 0.022 Uiso calc R 1
H H114 0.0503 -0.1043 0.2223 0.026 Uiso calc R 1
H H115 0.2558 -0.2062 0.2100 0.027 Uiso calc R 1
H H116 0.4414 -0.1492 0.2803 0.023 Uiso calc R 1
H H23 0.7494 0.8122 0.4317 0.027 Uiso calc R 1
H H25 0.4440 0.6458 0.3408 0.027 Uiso calc R 1
H H26 0.4957 0.4691 0.4011 0.024 Uiso calc R 1
H H217 0.8030 0.4723 0.5389 0.023 Uiso d R 1
H H212 1.0544 0.6713 0.5965 0.021 Uiso calc R 1
H H214 1.2010 0.4317 0.7432 0.027 Uiso calc R 1
H H215 1.0301 0.2939 0.7135 0.032 Uiso calc R 1
H H216 0.8697 0.3444 0.6268 0.027 Uiso calc R 1

loop_
_atom_site_aniso_label
_atom_site_aniso_U_11
_atom_site_aniso_U_22
_atom_site_aniso_U_33
_atom_site_aniso_U_12
_atom_site_aniso_U_13
_atom_site_aniso_U_23
N11 0.0207(8) 0.0198(8) 0.0231(7) 0.0008(6) -0.0064(6) -0.0018(6)
C12 0.0167(8) 0.0182(8) 0.0151(7) -0.0008(7) -0.0031(6) 0.0023(7)
C13 0.0207(9) 0.0175(9) 0.0221(8) -0.0009(7) -0.0062(7) 0.0006(7)
N14 0.0226(8) 0.0200(8) 0.0246(7) -0.0032(6) -0.0082(6) -0.0005(6)
C15 0.0186(9) 0.0247(10) 0.0221(8) -0.0026(7) -0.0054(7) 0.0006(7)
C16 0.0198(9) 0.0235(9) 0.0265(9) 0.0041(7) -0.0063(7) -0.0008(7)
C17 0.0199(9) 0.0168(8) 0.0187(8) -0.0014(7) -0.0042(7) 0.0017(7)
O17 0.0256(7) 0.0172(6) 0.0352(7) 0.0028(5) -0.0143(5) -0.0006(5)
N117 0.0177(7) 0.0167(7) 0.0202(7) 0.0023(6) -0.0081(6) -0.0017(6)
C111 0.0183(8) 0.0164(8) 0.0161(8) -0.0030(7) -0.0059(6) 0.0039(6)
C112 0.0212(9) 0.0173(9) 0.0172(8) -0.0015(7) -0.0045(7) -0.0002(7)
C113 0.0174(9) 0.0218(9) 0.0209(8) 0.0000(7) -0.0037(7) 0.0039(7)
Cl11 0.0190(2) 0.0396(3) 0.0347(3) 0.0059(2) -0.00885(18) -0.0073(2)
C114 0.0223(9) 0.0204(9) 0.0221(8) -0.0043(7) -0.0097(7) 0.0023(7)
C115 0.0291(10) 0.0160(9) 0.0208(8) -0.0030(7) -0.0069(7) -0.0010(7)
C116 0.0203(9) 0.0172(9) 0.0188(8) 0.0002(7) -0.0039(7) 0.0030(7)
N21 0.0181(7) 0.0193(7) 0.0182(7) 0.0011(6) -0.0049(6) -0.0016(6)
C22 0.0171(8) 0.0170(8) 0.0184(8) 0.0009(7) -0.0038(6) -0.0034(7)
C23 0.0219(9) 0.0178(9) 0.0280(9) 0.0000(7) -0.0086(7) -0.0019(7)
N24 0.0247(8) 0.0212(8) 0.0273(8) 0.0017(6) -0.0095(6) 0.0013(6)
C25 0.0212(9) 0.0253(10) 0.0193(8) 0.0030(7) -0.0077(7) -0.0028(7)
C26 0.0191(9) 0.0207(9) 0.0204(8) -0.0015(7) -0.0048(7) -0.0030(7)
C27 0.0163(8) 0.0186(9) 0.0193(8) 0.0019(7) -0.0028(7) -0.0034(7)
O27 0.0235(6) 0.0188(6) 0.0303(6) -0.0019(5) -0.0122(5) -0.0002(5)
N217 0.0186(7) 0.0166(7) 0.0213(7) -0.0021(6) -0.0091(6) -0.0006(6)
C211 0.0165(8) 0.0192(9) 0.0160(7) 0.0025(7) -0.0045(6) -0.0028(7)
C212 0.0179(8) 0.0176(9) 0.0170(8) 0.0021(7) -0.0022(6) -0.0007(7)
C213 0.0157(8) 0.0212(9) 0.0205(8) -0.0002(7) -0.0039(6) -0.0051(7)
Cl21 0.0191(2) 0.0253(2) 0.0309(2) -0.00261(17) -0.01019(17) -0.00261(18)
C214 0.0208(9) 0.0261(10) 0.0210(8) 0.0025(7) -0.0077(7) -0.0001(7)
C215 0.0290(10) 0.0224(9) 0.0267(9) 0.0006(8) -0.0092(8) 0.0029(8)
C216 0.0235(9) 0.0186(9) 0.0240(8) -0.0025(7) -0.0085(7) -0.0023(7)

loop_
_atom_type_symbol
_atom_type_description
_atom_type_scat_dispersion_real
_atom_type_scat_dispersion_imag
_atom_type_scat_source
C C 0.0033 0.0016 'International Tables Vol C Tables 4.2.6.8 and 6.1.1.4'
H H 0.0000 0.0000 'International Tables Vol C Tables 4.2.6.8 and 6.1.1.4'
Cl Cl 0.1484 0.1585 'International Tables Vol C Tables 4.2.6.8 and 6.1.1.4'
N N 0.0061 0.0033 'International Tables Vol C Tables 4.2.6.8 and 6.1.1.4'
O O 0.0106 0.0060 'International Tables Vol C Tables 4.2.6.8 and 6.1.1.4'

loop_
_geom_angle_atom_site_label_1
_geom_angle_atom_site_label_2
_geom_angle_atom_site_label_3
_geom_angle
_geom_angle_publ_flag
C16 N11 C12 115.09(14) no
N11 C12 C13 123.73(14) no
N11 C12 C17 118.27(14) no
C13 C12 C17 118.01(15) no
N14 C13 C12 121.25(16) no
N14 C13 H13 119.4 no
C12 C13 H13 119.4 no
C13 N14 C15 114.88(14) no
N14 C15 C16 124.15(15) no
N14 C15 H15 117.9 no
C16 C15 H15 117.9 no
N11 C16 C15 120.88(16) no
N11 C16 H16 119.6 no
C15 C16 H16 119.6 no
O17 C17 N117 126.59(14) no
O17 C17 C12 119.57(15) no
N117 C17 C12 113.84(14) no
C17 N117 C111 125.31(14) no
C17 N117 H117 118.7 no
C111 N117 H117 115.7 no
N117 C111 C116 116.86(15) no
N117 C111 C112 120.46(14) no
C116 C111 C112 122.64(14) no
C113 C112 C111 116.95(15) no
C113 C112 H112 121.5 no
C111 C112 H112 121.5 no
C112 C113 C114 121.53(16) no
C112 C113 Cl11 116.66(13) no
C114 C113 Cl11 121.81(12) no
C113 C114 C115 120.57(15) no
C113 C114 H114 119.7 no
C115 C114 H114 119.7 no
C116 C115 C114 119.65(16) no
C116 C115 H115 120.2 no
C114 C115 H115 120.2 no
C115 C116 C111 118.66(16) no
C115 C116 H116 120.7 no
C111 C116 H116 120.7 no
C26 N21 C22 115.24(14) no
N21 C22 C23 123.83(14) no
N21 C22 C27 118.54(14) no
C23 C22 C27 117.62(15) no
N24 C23 C22 121.10(16) no
N24 C23 H23 119.5 no
C22 C23 H23 119.5 no
C23 N24 C25 114.76(14) no
N24 C25 C26 124.43(15) no
N24 C25 H25 117.8 no
C26 C25 H25 117.8 no
N21 C26 C25 120.57(15) no
N21 C26 H26 119.7 no
C25 C26 H26 119.7 no
O27 C27 N217 127.25(14) no
O27 C27 C22 118.99(14) no
N217 C27 C22 113.76(14) no
C27 N217 C211 126.76(14) no
C27 N217 H217 118.8 no
C211 N217 H217 114.4 no
N217 C211 C212 121.26(15) no
N217 C211 C216 116.89(14) no
C212 C211 C216 121.84(14) no
C213 C212 C211 116.53(15) no
C213 C212 H212 121.7 no
C211 C212 H212 121.7 no
C212 C213 C214 122.70(15) no
C212 C213 Cl21 116.63(13) no
C214 C213 Cl21 120.67(12) no
C215 C214 C213 119.70(15) no
C215 C214 H214 120.2 no
C213 C214 H214 120.2 no
C216 C215 C214 119.60(17) no
C216 C215 H215 120.2 no
C214 C215 H215 120.2 no
C215 C216 C211 119.61(16) no
C215 C216 H216 120.2 no
C211 C216 H216 120.2 no

loop_
_geom_bond_atom_site_label_1
_geom_bond_atom_site_label_2
_geom_bond_distance
_geom_bond_publ_flag
N11 C16 1.294(2) no
N11 C12 1.336(2) no
C12 C13 1.370(2) no
C12 C17 1.455(2) no
C13 N14 1.2957(19) no
C13 H13 0.95 no
N14 C15 1.329(2) no
C15 C16 1.373(2) no
C15 H15 0.95 no
C16 H16 0.95 no
C17 O17 1.2197(19) no
C17 N117 1.348(2) no
N117 C111 1.3717(19) no
N117 H117 0.8661 no
C111 C116 1.398(2) no
C111 C112 1.402(2) no
C112 C113 1.342(2) no
C112 H112 0.95 no
C113 C114 1.390(2) no
C113 Cl11 1.7597(17) no
C114 C115 1.392(2) no
C114 H114 0.95 no
C115 C116 1.346(2) no
C115 H115 0.95 no
C116 H116 0.95 no
N21 C26 1.2937(19) no
N21 C22 1.330(2) no
C22 C23 1.376(2) no
C22 C27 1.457(2) no
C23 N24 1.2920(19) no
C23 H23 0.95 no
N24 C25 1.329(2) no
C25 C26 1.375(2) no
C25 H25 0.95 no
C26 H26 0.95 no
C27 O27 1.2179(19) no
C27 N217 1.348(2) no
N217 C211 1.3679(19) no
N217 H217 0.8703 no
C211 C212 1.377(2) no
C211 C216 1.394(2) no
C212 C213 1.342(2) no
C212 H212 0.95 no
C213 C214 1.381(2) no
C213 Cl21 1.7257(16) no
C214 C215 1.366(2) no
C214 H214 0.95 no
C215 C216 1.341(2) no
C215 H215 0.95 no
C216 H216 0.95 no

loop_
_geom_hbond_atom_site_label_D
_geom_hbond_atom_site_label_H
_geom_hbond_atom_site_label_A
_geom_hbond_site_symmetry_A
_geom_hbond_distance_DH
_geom_hbond_distance_HA
_geom_hbond_distance_DA
_geom_hbond_angle_DHA
_geom_hbond_publ_flag
N117 H117 N11 . 0.87 2.24 2.6339(19) 108 no
N217 H217 N21 . 0.87 2.24 2.6368(18) 108 no
N117 H117 N24 1_545 0.87 2.43 3.2248(19) 153 no
N217 H217 N14 . 0.87 2.48 3.2954(19) 156 no
C23 H23 N11 1_565 0.95 2.54 3.221(2) 129 no
C216 H216 N14 . 0.95 2.52 3.302(2) 140 no

loop_
_geom_torsion_atom_site_label_1
_geom_torsion_atom_site_label_2
_geom_torsion_atom_site_label_3
_geom_torsion_atom_site_label_4
_geom_torsion
C16 N11 C12 C13 -0.7(2)
C16 N11 C12 C17 179.22(15)
N11 C12 C13 N14 1.0(3)
C17 C12 C13 N14 -178.90(15)
C12 C13 N14 C15 -0.4(2)
C13 N14 C15 C16 -0.5(3)
C12 N11 C16 C15 -0.2(2)
N14 C15 C16 N11 0.8(3)
N11 C12 C17 O17 -176.18(16)
C13 C12 C17 O17 3.7(2)
N11 C12 C17 N117 4.1(2)
C13 C12 C17 N117 -176.02(15)
O17 C17 N117 C111 -1.2(3)
C12 C17 N117 C111 178.55(15)
C17 N117 C111 C116 152.58(16)
C17 N117 C111 C112 -29.5(2)
N117 C111 C112 C113 -178.27(15)
C116 C111 C112 C113 -0.5(2)
C111 C112 C113 C114 -0.5(2)
C111 C112 C113 Cl11 179.14(12)
C112 C113 C114 C115 0.9(3)
Cl11 C113 C114 C115 -178.66(13)
C113 C114 C115 C116 -0.4(3)
C114 C115 C116 C111 -0.5(2)
N117 C111 C116 C115 178.87(15)
C112 C111 C116 C115 1.0(2)
C26 N21 C22 C23 -0.3(2)
C26 N21 C22 C27 178.01(15)
N21 C22 C23 N24 2.7(3)
C27 C22 C23 N24 -175.68(15)
C22 C23 N24 C25 -2.5(2)
C23 N24 C25 C26 0.4(3)
C22 N21 C26 C25 -1.8(2)
N24 C25 C26 N21 1.9(3)
N21 C22 C27 O27 -176.63(15)
C23 C22 C27 O27 1.8(2)
N21 C22 C27 N217 3.0(2)
C23 C22 C27 N217 -178.51(15)
O27 C27 N217 C211 0.2(3)
C22 C27 N217 C211 -179.46(15)
C27 N217 C211 C212 -9.5(3)
C27 N217 C211 C216 170.85(16)
N217 C211 C212 C213 -179.58(15)
C216 C211 C212 C213 0.0(2)
C211 C212 C213 C214 1.1(2)
C211 C212 C213 Cl21 -178.61(12)
C212 C213 C214 C215 -1.2(3)
Cl21 C213 C214 C215 178.47(14)
C213 C214 C215 C216 0.1(3)
C214 C215 C216 C211 1.0(3)
N217 C211 C216 C215 178.54(16)
C212 C211 C216 C215 -1.1(3)

loop_
_cod_related_entry_id
_cod_related_entry_database
_cod_related_entry_code
1 ChemSpider 413609
